data_1555209
loop_
_publ_author_name
'Ghosh, Arindam'
'Dash, Syamasrit'
'Srinivasan, A.'
'Suresh, C. H.'
'Peruncheralathan, S.'
'Chandrashekar, Tavarekere K.'

_publ_section_title
;
 Core-modified 48\p and 42\p decaphyrins: syntheses, properties and
 structures
;
_journal_issue 22
_journal_name_full 'Organic Chemistry Frontiers'
_journal_page_first 3746
_journal_paper_doi 10.1039/C9QO01162E
_journal_volume 6
_journal_year 2019
_chemical_formula_moiety '0.3(C148 H128 N4 S6)'
_chemical_formula_sum 'C44.4 H38.4 N1.2 S1.8'
_chemical_formula_weight 646.47
_space_group_crystal_system hexagonal
_space_group_IT_number 180
_space_group_name_Hall 'P 62 2 (0 0 4)'
_space_group_name_H-M_alt 'P 62 2 2'
_atom_sites_solution_hydrogens geom
_audit_creation_date 2018-02-03
_audit_creation_method
;
Olex2 1.2-alpha
(compiled 2016.02.24 svn.r3266 for OlexSys, GUI svn.r5155)
;
_audit_update_record
;
2019-01-05 deposited with the CCDC.	2019-09-30 downloaded from the CCDC.
;
_cell_angle_alpha 90
_cell_angle_beta 90
_cell_angle_gamma 120
_cell_formula_units_Z 20
_cell_length_a 28.8585(6)
_cell_length_b 28.8585(6)
_cell_length_c 37.6170(4)
_cell_measurement_reflns_used 19727
_cell_measurement_temperature 100(2)
_cell_measurement_theta_max 71.6090
_cell_measurement_theta_min 2.9020
_cell_volume 27130.8(8)
_computing_molecular_graphics 'Olex2 (Dolomanov et al., 2009)'
_computing_publication_material 'Olex2 (Dolomanov et al., 2009)'
_computing_structure_refinement 'ShelXL (Sheldrick, 2015)'
_diffrn_ambient_temperature 100.0
_diffrn_measured_fraction_theta_full 0.998
_diffrn_measured_fraction_theta_max 0.971
_diffrn_measurement_device_type 'SuperNova, Dual, Cu at home/near, Pilatus 200K'
_diffrn_radiation_type CuK\a
_diffrn_radiation_wavelength 1.54184
_diffrn_reflns_av_R_equivalents 0.0000
_diffrn_reflns_av_unetI/netI 0.0636
_diffrn_reflns_Laue_measured_fraction_full 0.998
_diffrn_reflns_Laue_measured_fraction_max 0.971
_diffrn_reflns_limit_h_max 31
_diffrn_reflns_limit_h_min -31
_diffrn_reflns_limit_k_max 18
_diffrn_reflns_limit_k_min -17
_diffrn_reflns_limit_l_max 46
_diffrn_reflns_limit_l_min -46
_diffrn_reflns_number 18453
_diffrn_reflns_point_group_measured_fraction_full 0.998
_diffrn_reflns_point_group_measured_fraction_max 0.959
_diffrn_reflns_theta_full 67.684
_diffrn_reflns_theta_max 77.407
_diffrn_reflns_theta_min 2.940
_exptl_absorpt_coefficient_mu 0.971
_exptl_absorpt_correction_T_max 1.00000
_exptl_absorpt_correction_T_min 0.67427
_exptl_absorpt_correction_type multi-scan
_exptl_absorpt_process_details
;
CrysAlisPro 1.171.39.29d (Rigaku Oxford Diffraction, 2017)
Empirical absorption correction using spherical harmonics,
 implemented in SCALE3 ABSPACK scaling algorithm.
;
_exptl_crystal_colour green
_exptl_crystal_colour_primary green
_exptl_crystal_density_diffrn 0.791
_exptl_crystal_description needle
_exptl_crystal_F_000 6840
_exptl_crystal_size_max 0.2
_exptl_crystal_size_mid 0.15
_exptl_crystal_size_min 0.12
_refine_diff_density_max 0.182
_refine_diff_density_min -0.147
_refine_diff_density_rms 0.023
_refine_ls_abs_structure_details
;
 Flack x determined using 3450 quotients [(I+)-(I-)]/[(I+)+(I-)]
 (Parsons, Flack and Wagner, Acta Cryst. B69 (2013) 249-259).
;
_refine_ls_abs_structure_Flack 0.037(8)
_refine_ls_extinction_method none
_refine_ls_goodness_of_fit_ref 0.828
_refine_ls_hydrogen_treatment constr
_refine_ls_matrix_type full
_refine_ls_number_parameters 725
_refine_ls_number_reflns 18452
_refine_ls_number_restraints 0
_refine_ls_restrained_S_all 0.828
_refine_ls_R_factor_all 0.0697
_refine_ls_R_factor_gt 0.0421
_refine_ls_shift/su_max 0.001
_refine_ls_shift/su_mean 0.000
_refine_ls_structure_factor_coef Fsqd
_refine_ls_weighting_details 'w=1/[\s^2^(Fo^2^)+(0.0536P)^2^] where P=(Fo^2^+2Fc^2^)/3'
_refine_ls_weighting_scheme calc
_refine_ls_wR_factor_gt 0.0947
_refine_ls_wR_factor_ref 0.1041
_reflns_Friedel_coverage 0.777
_reflns_Friedel_fraction_full 0.998
_reflns_Friedel_fraction_max 0.944
_reflns_number_gt 10585
_reflns_number_total 18452
_reflns_threshold_expression 'I > 2\s(I)'
_cod_data_source_file c9qo01162e2.cif
_cod_data_source_block tkc_homo_penta
_cod_original_cell_volume 27130.8(12)
_cod_original_sg_symbol_Hall 'P 62 2c (0 0 1)'
_cod_original_formula_sum 'C44.40 H38.40 N1.20 S1.80'
_cod_database_code 1555209
_shelx_space_group_comment
;
The symmetry employed for this shelxl refinement is uniquely defined
by the following loop, which should always be used as a source of
symmetry information in preference to the above space-group names.
They are only intended as comments.
;
_olex2_refinement_description
;
1. Fixed Uiso
 At 1.2 times of:
  All C(H) groups
 At 1.5 times of:
  All C(H,H,H) groups
2.a Aromatic/amide H refined with riding coordinates:
 C13(H13), C22(H22), C23(H23), C10(H10), C43(H43), C18(H18), C25(H25), C9(H9),
 C68(H68), C17(H17), C70(H70), C27(H27), C5(H5), C45(H45), C59(H59), C4(H4),
 C61(H61), C56(H56), C52(H52), C29(H29), C28(H28), C31(H31), C55(H55), C53(H53),
  C54(H54), C30(H30), C36(H36), C34(H34)
2.b Idealised Me refined as rotating group:
 C47(H47A,H47B,H47C), C64(H64A,H64B,H64C), C48(H48A,H48B,H48C), C63(H63A,H63B,
 H63C), C73(H73A,H73B,H73C), C72(H72A,H72B,H72C), C74(H74A,H74B,H74C), C65(H65A,
 H65B,H65C), C49(H49A,H49B,H49C), C38(H38A,H38B,H38C), C39(H39A,H39B,H39C),
 C40(H40A,H40B,H40C)
;
_shelx_shelxl_version_number 2016/4
_olex2_submission_special_instructions 'No special instructions were received'

loop_
_space_group_symop_operation_xyz
'x, y, z'
'-y, x-y, z+2/3'
'-x+y, -x, z+1/3'
'-x, -y, z'
'y, -x+y, z+2/3'
'x-y, x, z+1/3'
'y, x, -z+2/3'
'x-y, -y, -z'
'-x, -x+y, -z+1/3'
'-y, -x, -z+2/3'
'-x+y, y, -z'
'x, x-y, -z+1/3'

loop_
_atom_site_label
_atom_site_type_symbol
_atom_site_fract_x
_atom_site_fract_y
_atom_site_fract_z
_atom_site_U_iso_or_equiv
_atom_site_adp_type
_atom_site_occupancy
_atom_site_site_symmetry_order
_atom_site_calc_flag
_atom_site_refinement_flags_posn
_atom_site_refinement_flags_adp
_atom_site_refinement_flags_occupancy
S1 S 0.76919(4) 1.000000 0.500000 0.0600(3) Uani 1 2 d S T P
S2 S 0.54185(3) 0.91437(3) 0.55407(2) 0.06296(19) Uani 1 1 d . . .
S3 S 0.67249(4) 0.83624(2) 0.666667 0.0644(3) Uani 1 2 d S T P
S4 S 0.89528(3) 0.87571(3) 0.60883(2) 0.0717(2) Uani 1 1 d . . .
N1 N 0.59784(9) 0.86401(9) 0.53048(6) 0.0580(6) Uani 1 1 d . . .
N2 N 0.79549(10) 0.78251(9) 0.63015(7) 0.0656(6) Uani 1 1 d . . .
C66 C 0.64800(11) 0.72323(11) 0.64810(7) 0.0548(7) Uani 1 1 d . . .
C2 C 0.68813(11) 0.89641(12) 0.50937(6) 0.0542(7) Uani 1 1 d . . .
C41 C 0.73136(12) 0.88195(11) 0.50550(7) 0.0592(7) Uani 1 1 d . . .
C13 C 0.66895(11) 0.97393(10) 0.50371(7) 0.0571(7) Uani 1 1 d . . .
H13 H 0.631557 0.954425 0.508210 0.068 Uiso 1 1 calc R . .
C46 C 0.74584(12) 0.87194(13) 0.47381(7) 0.0636(8) Uani 1 1 d . . .
C67 C 0.62373(12) 0.70448(13) 0.68046(8) 0.0693(8) Uani 1 1 d . . .
C12 C 0.51740(11) 0.98983(11) 0.57444(6) 0.0542(7) Uani 1 1 d . . .
C22 C 0.95949(12) 0.84233(12) 0.59708(7) 0.0603(7) Uani 1 1 d . . .
H22 H 0.974043 0.819507 0.593778 0.072 Uiso 1 1 calc R . .
C11 C 0.50053(11) 0.93381(12) 0.57498(7) 0.0606(7) Uani 1 1 d . . .
C42 C 0.75212(12) 0.87453(12) 0.53844(7) 0.0619(7) Uani 1 1 d . . .
C1 C 0.70224(12) 0.94917(13) 0.50437(7) 0.0615(7) Uani 1 1 d . . .
C57 C 0.89156(13) 0.73067(12) 0.61529(8) 0.0658(8) Uani 1 1 d . . .
C19 C 0.81765(11) 0.74996(12) 0.62552(8) 0.0618(8) Uani 1 1 d . . .
C24 C 0.96107(12) 0.92287(12) 0.59679(7) 0.0610(7) Uani 1 1 d . . .
C23 C 0.98998(12) 0.89817(12) 0.59080(8) 0.0673(8) Uani 1 1 d . . .
H23 H 1.026278 0.916193 0.583295 0.081 Uiso 1 1 calc R . .
C20 C 0.87093(12) 0.76860(12) 0.61556(8) 0.0663(8) Uani 1 1 d . . .
C8 C 0.49752(12) 0.84639(13) 0.56106(8) 0.0660(8) Uani 1 1 d . . .
C71 C 0.62201(13) 0.70669(12) 0.61716(8) 0.0676(8) Uani 1 1 d . . .
C16 C 0.74453(12) 0.75019(12) 0.63998(8) 0.0658(8) Uani 1 1 d . . .
C3 C 0.63576(13) 0.85591(12) 0.51736(8) 0.0647(8) Uani 1 1 d . . .
C10 C 0.45613(12) 0.88984(14) 0.58667(8) 0.0700(8) Uani 1 1 d . . .
H10 H 0.428396 0.891916 0.598859 0.084 Uiso 1 1 calc R . .
C50 C 0.97435(11) 0.97930(12) 0.59692(7) 0.0612(7) Uani 1 1 d . . .
C43 C 0.78977(13) 0.85730(13) 0.53546(10) 0.0794(10) Uani 1 1 d . . .
H43 H 0.803470 0.850705 0.556632 0.095 Uiso 1 1 calc R . .
C7 C 0.50642(12) 0.80495(12) 0.54982(8) 0.0673(8) Uani 1 1 d . . .
C18 C 0.77838(13) 0.69598(12) 0.63428(9) 0.0781(9) Uani 1 1 d . . .
H18 H 0.784084 0.666292 0.634761 0.094 Uiso 1 1 calc R . .
C14 C 0.72082(12) 0.81748(12) 0.65660(7) 0.0625(8) Uani 1 1 d . . .
C21 C 0.90860(13) 0.82340(12) 0.60804(7) 0.0666(8) Uani 1 1 d . . .
C15 C 0.70718(12) 0.76660(12) 0.64862(8) 0.0661(8) Uani 1 1 d . . .
C25 C 0.77359(12) 0.86374(11) 0.66154(8) 0.0683(8) Uani 1 1 d . . .
H25 H 0.805565 0.862516 0.658047 0.082 Uiso 1 1 calc R . .
C26 C 0.57628(12) 1.02753(13) 0.57323(7) 0.0648(8) Uani 1 1 d . . .
C9 C 0.45360(13) 0.84236(17) 0.57989(8) 0.0794(10) Uani 1 1 d . . .
H9 H 0.424397 0.809038 0.587300 0.095 Uiso 1 1 calc R . .
C58 C 0.88461(14) 0.70096(14) 0.58499(10) 0.0826(10) Uani 1 1 d . . .
C68 C 0.56918(13) 0.66642(13) 0.67925(9) 0.0784(9) Uani 1 1 d . . .
H68 H 0.550789 0.653295 0.701146 0.094 Uiso 1 1 calc R . .
C17 C 0.73424(14) 0.69461(12) 0.64137(9) 0.0737(9) Uani 1 1 d . . .
H17 H 0.700984 0.663544 0.646561 0.088 Uiso 1 1 calc R . .
C62 C 0.91602(14) 0.72473(14) 0.64611(8) 0.0745(9) Uani 1 1 d . . .
C51 C 0.92721(13) 0.98764(12) 0.59734(9) 0.0689(8) Uani 1 1 d . . .
C70 C 0.56679(14) 0.66791(14) 0.61693(9) 0.0816(9) Uani 1 1 d . . .
H70 H 0.547767 0.656353 0.595117 0.098 Uiso 1 1 calc R . .
C69 C 0.54105(13) 0.64718(13) 0.64877(9) 0.0765(9) Uani 1 1 d . . .
C27 C 0.59931(15) 1.06151(15) 0.54348(8) 0.0793(10) Uani 1 1 d . . .
H27 H 0.577772 1.057762 0.523377 0.095 Uiso 1 1 calc R . .
C6 C 0.55376(13) 0.81322(13) 0.53521(9) 0.0736(9) Uani 1 1 d . . .
C44 C 0.80754(14) 0.84960(13) 0.50356(10) 0.0776(9) Uani 1 1 d . . .
C47 C 0.72180(14) 0.87729(14) 0.44013(7) 0.0790(10) Uani 1 1 d . . .
H47A H 0.685061 0.847383 0.437996 0.118 Uiso 1 1 calc GR . .
H47B H 0.743013 0.876890 0.419904 0.118 Uiso 1 1 calc GR . .
H47C H 0.721519 0.911101 0.440310 0.118 Uiso 1 1 calc GR . .
C5 C 0.56516(14) 0.77087(13) 0.52423(10) 0.0860(10) Uani 1 1 d . . .
H5 H 0.541300 0.733322 0.524633 0.103 Uiso 1 1 calc R . .
C45 C 0.78472(14) 0.85602(13) 0.47152(10) 0.0800(10) Uani 1 1 d . . .
H45 H 0.795533 0.849668 0.449053 0.096 Uiso 1 1 calc R . .
C59 C 0.90509(16) 0.66467(14) 0.58513(10) 0.0908(11) Uani 1 1 d . . .
H59 H 0.902632 0.644877 0.564341 0.109 Uiso 1 1 calc R . .
C4 C 0.61587(14) 0.79639(12) 0.51366(9) 0.0742(9) Uani 1 1 d . . .
H4 H 0.635849 0.780535 0.505393 0.089 Uiso 1 1 calc R . .
C32 C 0.46138(15) 0.74792(15) 0.55340(13) 0.0954(12) Uani 1 1 d . . .
C64 C 0.85975(16) 0.70680(14) 0.55137(8) 0.0906(11) Uani 1 1 d . . .
H64A H 0.821385 0.692593 0.555157 0.136 Uiso 1 1 calc GR . .
H64B H 0.864922 0.686883 0.532161 0.136 Uiso 1 1 calc GR . .
H64C H 0.876755 0.744710 0.544895 0.136 Uiso 1 1 calc GR . .
C60 C 0.92840(17) 0.65860(16) 0.61560(11) 0.0920(11) Uani 1 1 d . . .
C61 C 0.93310(16) 0.68618(15) 0.64336(11) 0.0902(11) Uani 1 1 d . . .
H61 H 0.949180 0.680596 0.663721 0.108 Uiso 1 1 calc R . .
C56 C 0.90179(15) 0.98300(14) 0.56666(10) 0.0922(11) Uani 1 1 d . . .
H56 H 0.911533 0.972399 0.545327 0.111 Uiso 1 1 calc R . .
C52 C 0.91487(14) 1.00520(14) 0.62882(10) 0.0804(9) Uani 1 1 d . . .
H52 H 0.934402 1.008868 0.649981 0.096 Uiso 1 1 calc R . .
C33 C 0.42955(16) 0.72162(15) 0.52390(13) 0.0964(12) Uani 1 1 d . . .
C48 C 0.73429(13) 0.88357(14) 0.57387(7) 0.0753(9) Uani 1 1 d . . .
H48A H 0.734323 0.917539 0.573511 0.113 Uiso 1 1 calc GR . .
H48B H 0.758826 0.884833 0.592361 0.113 Uiso 1 1 calc GR . .
H48C H 0.698069 0.854250 0.578928 0.113 Uiso 1 1 calc GR . .
C63 C 0.91968(17) 0.75474(16) 0.67885(8) 0.0946(12) Uani 1 1 d . . .
H63A H 0.936890 0.793017 0.673395 0.142 Uiso 1 1 calc GR . .
H63B H 0.940909 0.748721 0.696650 0.142 Uiso 1 1 calc GR . .
H63C H 0.883661 0.742362 0.688197 0.142 Uiso 1 1 calc GR . .
C29 C 0.68392(17) 1.10294(16) 0.57128(12) 0.0990(12) Uani 1 1 d . . .
H29 H 0.720919 1.128984 0.571020 0.119 Uiso 1 1 calc R . .
C73 C 0.65036(14) 0.72019(15) 0.71587(8) 0.0911(12) Uani 1 1 d . . .
H73A H 0.687294 0.727591 0.713768 0.137 Uiso 1 1 calc GR . .
H73B H 0.630881 0.690952 0.732828 0.137 Uiso 1 1 calc GR . .
H73C H 0.650403 0.752344 0.724298 0.137 Uiso 1 1 calc GR . .
C28 C 0.65378(16) 1.10072(13) 0.54348(11) 0.0850(11) Uani 1 1 d . . .
H28 H 0.668918 1.125094 0.524232 0.102 Uiso 1 1 calc R . .
C31 C 0.60859(14) 1.03119(15) 0.60050(10) 0.0962(12) Uani 1 1 d . . .
H31 H 0.594238 1.007869 0.620338 0.115 Uiso 1 1 calc R . .
C72 C 0.65114(18) 0.72755(16) 0.58212(9) 0.1059(14) Uani 1 1 d . . .
H72A H 0.664032 0.765974 0.580234 0.159 Uiso 1 1 calc GR . .
H72B H 0.626605 0.708714 0.562426 0.159 Uiso 1 1 calc GR . .
H72C H 0.681596 0.721439 0.581045 0.159 Uiso 1 1 calc GR . .
C55 C 0.85847(19) 0.99500(18) 0.56759(16) 0.1204(18) Uani 1 1 d . . .
H55 H 0.836849 0.989365 0.547203 0.144 Uiso 1 1 calc R . .
C53 C 0.87382(17) 1.01718(16) 0.62881(16) 0.1177(17) Uani 1 1 d . . .
H53 H 0.863297 1.027167 0.650073 0.141 Uiso 1 1 calc R . .
C37 C 0.45562(19) 0.7226(2) 0.58564(11) 0.1073(14) Uani 1 1 d . . .
C54 C 0.8496(2) 1.01419(18) 0.5978(2) 0.147(3) Uani 1 1 d . . .
H54 H 0.824511 1.026398 0.597144 0.176 Uiso 1 1 calc R . .
C74 C 0.48217(14) 0.60438(15) 0.64767(11) 0.1062(13) Uani 1 1 d . . .
H74A H 0.476965 0.572499 0.660397 0.159 Uiso 1 1 calc GR . .
H74B H 0.470814 0.595046 0.622889 0.159 Uiso 1 1 calc GR . .
H74C H 0.460804 0.618047 0.659001 0.159 Uiso 1 1 calc GR . .
C30 C 0.66445(17) 1.07026(19) 0.59941(10) 0.1077(14) Uani 1 1 d . . .
H30 H 0.687385 1.072954 0.618392 0.129 Uiso 1 1 calc R . .
C65 C 0.9497(2) 0.61764(18) 0.61475(14) 0.1404(19) Uani 1 1 d . . .
H65A H 0.923025 0.584326 0.603368 0.211 Uiso 1 1 calc GR . .
H65B H 0.956104 0.610104 0.639099 0.211 Uiso 1 1 calc GR . .
H65C H 0.983222 0.633128 0.601250 0.211 Uiso 1 1 calc GR . .
C49 C 0.84975(17) 0.83218(19) 0.50305(11) 0.1149(14) Uani 1 1 d . . .
H49A H 0.884306 0.862077 0.510671 0.172 Uiso 1 1 calc GR . .
H49B H 0.853017 0.821430 0.478893 0.172 Uiso 1 1 calc GR . .
H49C H 0.838927 0.801904 0.519274 0.172 Uiso 1 1 calc GR . .
C38 C 0.4925(2) 0.74690(19) 0.61615(11) 0.1297(17) Uani 1 1 d . . .
H38A H 0.529587 0.762372 0.607920 0.195 Uiso 1 1 calc GR . .
H38B H 0.485097 0.719319 0.634024 0.195 Uiso 1 1 calc GR . .
H38C H 0.487383 0.775049 0.626686 0.195 Uiso 1 1 calc GR . .
C36 C 0.4139(2) 0.66591(19) 0.58710(18) 0.1326(19) Uani 1 1 d . . .
H36 H 0.409688 0.646470 0.608393 0.159 Uiso 1 1 calc R . .
C39 C 0.4357(2) 0.7497(2) 0.48996(12) 0.1283(16) Uani 1 1 d . . .
H39A H 0.435541 0.783068 0.494419 0.192 Uiso 1 1 calc GR . .
H39B H 0.405963 0.726836 0.474099 0.192 Uiso 1 1 calc GR . .
H39C H 0.469598 0.757784 0.478791 0.192 Uiso 1 1 calc GR . .
C35 C 0.3833(2) 0.6419(2) 0.5610(2) 0.149(2) Uani 1 1 d . . .
C34 C 0.38806(19) 0.6679(2) 0.52636(17) 0.1415(19) Uani 1 1 d . . .
H34 H 0.364783 0.649690 0.507040 0.170 Uiso 1 1 calc R . .
C40 C 0.3380(2) 0.5808(2) 0.5615(2) 0.255(5) Uani 1 1 d . . .
H40A H 0.348623 0.560871 0.577414 0.382 Uiso 1 1 calc GR . .
H40B H 0.332831 0.566053 0.537425 0.382 Uiso 1 1 calc GR . .
H40C H 0.304417 0.577701 0.569984 0.382 Uiso 1 1 calc GR . .

loop_
_atom_site_aniso_label
_atom_site_aniso_U_11
_atom_site_aniso_U_22
_atom_site_aniso_U_33
_atom_site_aniso_U_23
_atom_site_aniso_U_13
_atom_site_aniso_U_12
S1 0.0510(4) 0.0558(6) 0.0748(6) 0.0025(5) 0.0013(3) 0.0279(3)
S2 0.0494(4) 0.0636(5) 0.0794(4) 0.0133(4) 0.0045(4) 0.0309(4)
S3 0.0501(6) 0.0602(5) 0.0795(6) 0.0127(5) 0.000 0.0251(3)
S4 0.0515(5) 0.0524(5) 0.1101(6) 0.0099(4) -0.0001(4) 0.0252(4)
N1 0.0411(14) 0.0396(13) 0.0858(15) 0.0066(11) 0.0039(12) 0.0147(12)
N2 0.0531(15) 0.0404(14) 0.1095(17) 0.0078(12) 0.0025(13) 0.0281(13)
C66 0.0536(18) 0.0572(18) 0.0573(16) 0.0014(14) -0.0112(14) 0.0304(15)
C2 0.0510(18) 0.0624(19) 0.0549(15) -0.0090(13) -0.0043(12) 0.0326(16)
C41 0.0581(19) 0.0433(16) 0.0700(19) -0.0001(13) -0.0061(15) 0.0207(15)
C13 0.0494(16) 0.0446(15) 0.0843(17) 0.0031(15) -0.0026(14) 0.0288(13)
C46 0.0560(18) 0.073(2) 0.0539(17) 0.0074(15) 0.0052(14) 0.0258(17)
C67 0.0455(18) 0.060(2) 0.088(2) 0.0114(16) -0.0122(16) 0.0160(16)
C12 0.0491(17) 0.0537(19) 0.0530(13) 0.0059(13) 0.0016(12) 0.0205(14)
C22 0.0564(19) 0.0496(18) 0.0773(17) -0.0154(14) -0.0076(14) 0.0282(16)
C11 0.0407(16) 0.063(2) 0.0764(17) 0.0126(15) -0.0014(14) 0.0243(16)
C42 0.0596(19) 0.0478(17) 0.0734(18) 0.0030(14) -0.0005(14) 0.0234(15)
C1 0.0567(19) 0.065(2) 0.0684(16) -0.0029(15) -0.0022(14) 0.0348(17)
C57 0.067(2) 0.0554(19) 0.0714(18) -0.0003(15) -0.0101(15) 0.0278(16)
C19 0.0360(16) 0.0514(18) 0.0917(19) 0.0079(15) -0.0005(14) 0.0172(15)
C24 0.0608(19) 0.0518(18) 0.0791(18) 0.0010(14) -0.0117(15) 0.0345(16)
C23 0.0498(18) 0.0512(19) 0.095(2) -0.0051(15) 0.0022(16) 0.0207(16)
C20 0.0490(19) 0.0504(18) 0.095(2) -0.0088(16) -0.0120(16) 0.0213(16)
C8 0.0441(17) 0.070(2) 0.0874(19) 0.0101(16) -0.0018(15) 0.0313(16)
C71 0.068(2) 0.0500(18) 0.085(2) 0.0087(15) 0.0042(18) 0.0304(17)
C16 0.0438(17) 0.0454(17) 0.106(2) 0.0099(16) -0.0044(15) 0.0205(14)
C3 0.0525(19) 0.0485(18) 0.092(2) 0.0094(15) -0.0020(16) 0.0245(16)
C10 0.0421(18) 0.069(2) 0.099(2) 0.0129(18) 0.0147(16) 0.0287(17)
C50 0.0515(17) 0.0520(19) 0.0676(15) -0.0014(13) -0.0087(13) 0.0165(14)
C43 0.057(2) 0.066(2) 0.130(3) 0.016(2) 0.0020(19) 0.0417(19)
C7 0.0483(18) 0.0529(19) 0.102(2) 0.0138(16) -0.0029(16) 0.0261(16)
C18 0.057(2) 0.0401(18) 0.123(3) 0.0195(17) 0.0023(19) 0.0135(16)
C14 0.0512(18) 0.0447(18) 0.0823(19) 0.0097(14) -0.0052(14) 0.0169(15)
C21 0.056(2) 0.061(2) 0.0794(18) 0.0002(15) -0.0023(16) 0.0264(17)
C15 0.0491(19) 0.0479(19) 0.096(2) 0.0209(15) 0.0034(15) 0.0204(16)
C25 0.0521(18) 0.0483(17) 0.105(2) 0.0147(17) -0.0039(17) 0.0253(15)
C26 0.063(2) 0.068(2) 0.0684(17) 0.0113(16) 0.0011(16) 0.0366(18)
C9 0.056(2) 0.103(3) 0.093(2) 0.022(2) 0.0130(17) 0.050(2)
C58 0.079(3) 0.060(2) 0.113(3) -0.0084(19) -0.031(2) 0.037(2)
C68 0.064(2) 0.066(2) 0.084(2) 0.0059(17) -0.0133(17) 0.0168(18)
C17 0.057(2) 0.0428(18) 0.120(2) 0.0086(17) 0.0030(18) 0.0246(16)
C62 0.071(2) 0.072(2) 0.087(2) -0.0047(18) -0.0075(17) 0.0407(19)
C51 0.0539(19) 0.0532(19) 0.090(2) 0.0093(16) -0.0181(17) 0.0191(16)
C70 0.070(2) 0.069(2) 0.091(2) 0.0103(18) -0.0064(19) 0.0237(19)
C69 0.066(2) 0.057(2) 0.079(2) 0.0046(16) -0.0091(17) 0.0105(17)
C27 0.086(3) 0.090(3) 0.076(2) 0.0043(18) 0.0211(18) 0.054(2)
C6 0.0495(19) 0.060(2) 0.120(2) 0.0213(18) 0.0058(17) 0.0338(17)
C44 0.078(2) 0.070(2) 0.099(2) -0.0002(19) -0.008(2) 0.047(2)
C47 0.074(2) 0.087(3) 0.0694(18) 0.0085(17) 0.0140(17) 0.035(2)
C5 0.055(2) 0.0398(18) 0.159(3) 0.012(2) -0.011(2) 0.0209(16)
C45 0.076(2) 0.064(2) 0.107(2) 0.0192(18) 0.022(2) 0.040(2)
C59 0.107(3) 0.062(2) 0.107(3) -0.0051(19) -0.009(2) 0.046(2)
C4 0.063(2) 0.0490(19) 0.116(2) -0.0056(17) 0.0004(18) 0.0318(17)
C32 0.059(2) 0.071(3) 0.156(3) 0.028(3) 0.018(2) 0.032(2)
C64 0.107(3) 0.060(2) 0.103(2) -0.0193(18) -0.039(2) 0.040(2)
C60 0.112(3) 0.081(3) 0.101(3) -0.012(2) -0.013(2) 0.062(3)
C61 0.094(3) 0.075(3) 0.107(3) 0.004(2) -0.007(2) 0.046(2)
C56 0.085(3) 0.062(2) 0.126(3) 0.0038(19) -0.036(2) 0.034(2)
C52 0.070(2) 0.074(2) 0.111(3) 0.026(2) 0.0231(19) 0.046(2)
C33 0.071(3) 0.055(2) 0.151(3) 0.016(2) -0.020(3) 0.022(2)
C48 0.069(2) 0.085(2) 0.0747(18) 0.0074(17) -0.0132(16) 0.041(2)
C63 0.125(3) 0.097(3) 0.084(2) -0.001(2) -0.009(2) 0.073(3)
C29 0.077(3) 0.085(3) 0.154(4) 0.033(3) 0.023(3) 0.054(2)
C73 0.075(2) 0.071(2) 0.096(2) 0.0204(19) -0.0239(19) 0.014(2)
C28 0.081(3) 0.052(2) 0.130(3) 0.0132(19) 0.033(2) 0.040(2)
C31 0.060(2) 0.070(2) 0.115(3) 0.017(2) -0.027(2) 0.0006(19)
C72 0.137(4) 0.080(3) 0.089(2) -0.020(2) -0.016(2) 0.046(3)
C55 0.087(3) 0.055(3) 0.192(5) 0.020(3) -0.063(3) 0.015(2)
C53 0.066(3) 0.064(3) 0.232(5) 0.052(3) 0.027(3) 0.039(2)
C37 0.110(3) 0.116(4) 0.103(3) 0.038(3) 0.016(3) 0.062(3)
C54 0.069(3) 0.046(3) 0.318(9) 0.019(4) -0.034(5) 0.023(2)
C74 0.050(2) 0.074(3) 0.159(3) 0.007(2) -0.006(2) 0.0045(19)
C30 0.089(3) 0.131(4) 0.100(3) 0.024(3) -0.009(2) 0.052(3)
C65 0.156(5) 0.098(3) 0.214(5) -0.042(3) -0.056(4) 0.098(4)
C49 0.103(3) 0.140(4) 0.154(3) 0.017(3) 0.025(3) 0.100(3)
C38 0.201(5) 0.104(3) 0.110(3) 0.045(3) 0.027(3) 0.096(4)
C36 0.080(3) 0.072(3) 0.225(6) 0.052(4) 0.011(4) 0.023(3)
C39 0.112(4) 0.122(4) 0.149(4) -0.029(3) -0.034(3) 0.057(3)
C35 0.080(4) 0.111(5) 0.250(7) 0.048(5) -0.019(4) 0.043(3)
C34 0.081(3) 0.089(4) 0.231(6) 0.024(4) -0.023(3) 0.024(3)
C40 0.072(3) 0.088(4) 0.547(14) 0.127(6) -0.025(6) -0.002(3)

loop_
_atom_type_symbol
_atom_type_description
_atom_type_scat_dispersion_real
_atom_type_scat_dispersion_imag
_atom_type_scat_source
C C 0.0181 0.0091 'International Tables Vol C Tables 4.2.6.8 and 6.1.1.4'
H H 0.0000 0.0000 'International Tables Vol C Tables 4.2.6.8 and 6.1.1.4'
N N 0.0311 0.0180 'International Tables Vol C Tables 4.2.6.8 and 6.1.1.4'
S S 0.3331 0.5567 'International Tables Vol C Tables 4.2.6.8 and 6.1.1.4'

loop_
_geom_angle_atom_site_label_1
_geom_angle_atom_site_label_2
_geom_angle_atom_site_label_3
_geom_angle
_geom_angle_site_symmetry_1
C1 S1 C1 93.8(2) 8_676
C11 S2 C8 93.39(15) .
C14 S3 C14 94.0(2) 12_566
C21 S4 C24 92.63(15) .
C3 N1 C6 105.3(2) .
C16 N2 C19 106.3(2) .
C67 C66 C15 116.8(2) .
C71 C66 C67 123.1(3) .
C71 C66 C15 120.0(3) .
C1 C2 C41 117.7(3) .
C1 C2 C3 123.3(3) .
C3 C2 C41 119.0(3) .
C46 C41 C2 122.4(2) .
C46 C41 C42 122.4(3) .
C42 C41 C2 115.0(2) .
C13 C13 H13 122.6 8_676
C13 C13 C1 114.78(17) 8_676
C1 C13 H13 122.6 .
C41 C46 C47 121.5(3) .
C41 C46 C45 120.5(3) .
C45 C46 C47 118.0(3) .
C66 C67 C68 115.6(3) .
C66 C67 C73 126.0(3) .
C68 C67 C73 118.3(3) .
C12 C12 C11 124.3(3) 4_675
C12 C12 C26 119.4(3) 4_675
C11 C12 C26 116.3(2) .
C23 C22 H22 121.9 .
C21 C22 H22 121.9 .
C21 C22 C23 116.3(3) .
C12 C11 S2 117.1(2) .
C10 C11 S2 109.0(2) .
C10 C11 C12 133.7(3) .
C41 C42 C48 122.4(3) .
C43 C42 C41 115.9(3) .
C43 C42 C48 121.7(3) .
C2 C1 S1 122.0(2) .
C2 C1 C13 129.9(3) .
C13 C1 S1 108.0(2) .
C58 C57 C20 118.5(3) .
C58 C57 C62 122.0(3) .
C62 C57 C20 119.6(3) .
N2 C19 C20 124.2(3) .
N2 C19 C18 109.0(3) .
C20 C19 C18 126.7(3) .
C23 C24 S4 110.2(2) .
C23 C24 C50 133.7(3) .
C50 C24 S4 116.0(2) .
C22 C23 H23 124.0 .
C24 C23 C22 111.9(3) .
C24 C23 H23 124.0 .
C19 C20 C57 119.1(3) .
C19 C20 C21 124.0(3) .
C21 C20 C57 116.8(3) .
C7 C8 S2 124.6(2) .
C9 C8 S2 107.0(3) .
C9 C8 C7 128.4(3) .
C66 C71 C70 119.7(3) .
C66 C71 C72 120.9(3) .
C70 C71 C72 119.3(3) .
N2 C16 C15 125.8(3) .
N2 C16 C17 108.7(3) .
C15 C16 C17 125.5(3) .
N1 C3 C2 125.0(3) .
N1 C3 C4 110.8(3) .
C2 C3 C4 124.2(3) .
C11 C10 H10 122.1 .
C11 C10 C9 115.7(3) .
C9 C10 H10 122.1 .
C24 C50 C51 115.0(2) .
C50 C50 C24 122.5(4) 4_775
C50 C50 C51 122.5(4) 4_775
C42 C43 H43 118.4 .
C44 C43 C42 123.1(3) .
C44 C43 H43 118.4 .
C8 C7 C32 118.4(3) .
C6 C7 C8 124.0(3) .
C6 C7 C32 117.6(3) .
C19 C18 H18 125.8 .
C17 C18 C19 108.3(3) .
C17 C18 H18 125.8 .
C15 C14 S3 122.3(2) .
C15 C14 C25 129.1(3) .
C25 C14 S3 108.4(2) .
C22 C21 S4 108.8(2) .
C22 C21 C20 125.4(3) .
C20 C21 S4 125.6(2) .
C16 C15 C66 116.6(3) .
C14 C15 C66 119.4(3) .
C14 C15 C16 123.9(3) .
C14 C25 H25 122.7 .
C25 C25 C14 114.55(18) 12_566
C25 C25 H25 122.7 12_566
C27 C26 C12 119.9(3) .
C31 C26 C12 121.5(3) .
C31 C26 C27 118.6(3) .
C8 C9 H9 122.6 .
C10 C9 C8 114.8(3) .
C10 C9 H9 122.6 .
C57 C58 C59 117.7(3) .
C57 C58 C64 123.7(3) .
C59 C58 C64 118.5(3) .
C67 C68 H68 118.0 .
C69 C68 C67 123.9(3) .
C69 C68 H68 118.0 .
C16 C17 H17 126.2 .
C18 C17 C16 107.5(3) .
C18 C17 H17 126.2 .
C57 C62 C61 115.1(3) .
C57 C62 C63 120.4(3) .
C61 C62 C63 124.4(3) .
C56 C51 C50 118.2(3) .
C56 C51 C52 122.6(3) .
C52 C51 C50 118.9(3) .
C71 C70 H70 120.4 .
C69 C70 C71 119.1(3) .
C69 C70 H70 120.4 .
C68 C69 C70 118.4(3) .
C68 C69 C74 123.6(3) .
C70 C69 C74 118.0(3) .
C26 C27 H27 119.8 .
C28 C27 C26 120.4(3) .
C28 C27 H27 119.8 .
N1 C6 C5 111.8(3) .
C7 C6 N1 122.6(3) .
C7 C6 C5 125.5(3) .
C43 C44 C45 119.0(3) .
C43 C44 C49 119.3(3) .
C45 C44 C49 121.7(3) .
C46 C47 H47A 109.5 .
C46 C47 H47B 109.5 .
C46 C47 H47C 109.5 .
H47A C47 H47B 109.5 .
H47A C47 H47C 109.5 .
H47B C47 H47C 109.5 .
C6 C5 H5 127.3 .
C4 C5 C6 105.4(3) .
C4 C5 H5 127.3 .
C46 C45 C44 118.9(3) .
C46 C45 H45 120.5 .
C44 C45 H45 120.5 .
C58 C59 H59 120.1 .
C60 C59 C58 119.9(3) .
C60 C59 H59 120.1 .
C3 C4 H4 126.6 .
C5 C4 C3 106.7(3) .
C5 C4 H4 126.6 .
C33 C32 C7 119.7(3) .
C37 C32 C7 117.7(4) .
C37 C32 C33 122.5(4) .
C58 C64 H64A 109.5 .
C58 C64 H64B 109.5 .
C58 C64 H64C 109.5 .
H64A C64 H64B 109.5 .
H64A C64 H64C 109.5 .
H64B C64 H64C 109.5 .
C59 C60 C65 118.2(4) .
C61 C60 C59 120.3(4) .
C61 C60 C65 121.4(4) .
C62 C61 H61 117.5 .
C60 C61 C62 125.0(4) .
C60 C61 H61 117.5 .
C51 C56 H56 121.7 .
C51 C56 C55 116.7(4) .
C55 C56 H56 121.7 .
C51 C52 H52 120.3 .
C53 C52 C51 119.4(4) .
C53 C52 H52 120.3 .
C32 C33 C39 121.6(4) .
C32 C33 C34 120.7(4) .
C34 C33 C39 117.6(5) .
C42 C48 H48A 109.5 .
C42 C48 H48B 109.5 .
C42 C48 H48C 109.5 .
H48A C48 H48B 109.5 .
H48A C48 H48C 109.5 .
H48B C48 H48C 109.5 .
C62 C63 H63A 109.5 .
C62 C63 H63B 109.5 .
C62 C63 H63C 109.5 .
H63A C63 H63B 109.5 .
H63A C63 H63C 109.5 .
H63B C63 H63C 109.5 .
C28 C29 H29 118.4 .
C30 C29 H29 118.4 .
C30 C29 C28 123.3(4) .
C67 C73 H73A 109.5 .
C67 C73 H73B 109.5 .
C67 C73 H73C 109.5 .
H73A C73 H73B 109.5 .
H73A C73 H73C 109.5 .
H73B C73 H73C 109.5 .
C27 C28 H28 120.8 .
C29 C28 C27 118.4(4) .
C29 C28 H28 120.8 .
C26 C31 H31 120.0 .
C26 C31 C30 120.0(3) .
C30 C31 H31 120.0 .
C71 C72 H72A 109.5 .
C71 C72 H72B 109.5 .
C71 C72 H72C 109.5 .
H72A C72 H72B 109.5 .
H72A C72 H72C 109.5 .
H72B C72 H72C 109.5 .
C56 C55 H55 120.6 .
C54 C55 C56 118.8(5) .
C54 C55 H55 120.6 .
C52 C53 H53 121.1 .
C54 C53 C52 117.8(5) .
C54 C53 H53 121.1 .
C32 C37 C38 124.2(4) .
C32 C37 C36 115.9(4) .
C36 C37 C38 119.5(4) .
C55 C54 H54 117.9 .
C53 C54 C55 124.1(5) .
C53 C54 H54 117.9 .
C69 C74 H74A 109.5 .
C69 C74 H74B 109.5 .
C69 C74 H74C 109.5 .
H74A C74 H74B 109.5 .
H74A C74 H74C 109.5 .
H74B C74 H74C 109.5 .
C29 C30 C31 119.2(4) .
C29 C30 H30 120.4 .
C31 C30 H30 120.4 .
C60 C65 H65A 109.5 .
C60 C65 H65B 109.5 .
C60 C65 H65C 109.5 .
H65A C65 H65B 109.5 .
H65A C65 H65C 109.5 .
H65B C65 H65C 109.5 .
C44 C49 H49A 109.5 .
C44 C49 H49B 109.5 .
C44 C49 H49C 109.5 .
H49A C49 H49B 109.5 .
H49A C49 H49C 109.5 .
H49B C49 H49C 109.5 .
C37 C38 H38A 109.5 .
C37 C38 H38B 109.5 .
C37 C38 H38C 109.5 .
H38A C38 H38B 109.5 .
H38A C38 H38C 109.5 .
H38B C38 H38C 109.5 .
C37 C36 H36 118.7 .
C35 C36 C37 122.5(5) .
C35 C36 H36 118.7 .
C33 C39 H39A 109.5 .
C33 C39 H39B 109.5 .
C33 C39 H39C 109.5 .
H39A C39 H39B 109.5 .
H39A C39 H39C 109.5 .
H39B C39 H39C 109.5 .
C36 C35 C34 122.9(5) .
C36 C35 C40 124.0(6) .
C34 C35 C40 113.1(6) .
C33 C34 C35 115.4(5) .
C33 C34 H34 122.3 .
C35 C34 H34 122.3 .
C35 C40 H40A 109.5 .
C35 C40 H40B 109.5 .
C35 C40 H40C 109.5 .
H40A C40 H40B 109.5 .
H40A C40 H40C 109.5 .
H40B C40 H40C 109.5 .

loop_
_geom_bond_atom_site_label_1
_geom_bond_atom_site_label_2
_geom_bond_distance
_geom_bond_site_symmetry_2
S1 C1 1.754(3) 8_676
S1 C1 1.754(3) .
S2 C11 1.739(3) .
S2 C8 1.745(3) .
S3 C14 1.771(3) .
S3 C14 1.771(3) 12_566
S4 C24 1.755(3) .
S4 C21 1.734(3) .
N1 C3 1.323(4) .
N1 C6 1.390(4) .
N2 C19 1.386(4) .
N2 C16 1.341(4) .
C66 C67 1.373(4) .
C66 C71 1.337(4) .
C66 C15 1.532(4) .
C2 C41 1.507(4) .
C2 C1 1.378(4) .
C2 C3 1.405(4) .
C41 C46 1.341(4) .
C41 C42 1.438(4) .
C13 C13 1.333(5) 8_676
C13 H13 0.9500 .
C13 C1 1.456(4) .
C46 C47 1.489(4) .
C46 C45 1.412(4) .
C67 C68 1.399(4) .
C67 C73 1.491(4) .
C12 C12 1.394(5) 4_675
C12 C11 1.437(4) .
C12 C26 1.491(4) .
C22 H22 0.9500 .
C22 C23 1.417(4) .
C22 C21 1.350(4) .
C11 C10 1.349(4) .
C42 C43 1.407(4) .
C42 C48 1.498(4) .
C57 C20 1.485(4) .
C57 C58 1.379(4) .
C57 C62 1.412(4) .
C19 C20 1.403(4) .
C19 C18 1.433(4) .
C24 C23 1.360(4) .
C24 C50 1.475(4) .
C23 H23 0.9500 .
C20 C21 1.430(4) .
C8 C7 1.408(4) .
C8 C9 1.405(4) .
C71 C70 1.417(5) .
C71 C72 1.517(5) .
C16 C15 1.415(4) .
C16 C17 1.479(4) .
C3 C4 1.521(4) .
C10 H10 0.9500 .
C10 C9 1.359(5) .
C50 C50 1.360(5) 4_775
C50 C51 1.495(5) .
C43 H43 0.9500 .
C43 C44 1.366(4) .
C7 C6 1.378(4) .
C7 C32 1.509(5) .
C18 H18 0.9500 .
C18 C17 1.283(4) .
C14 C15 1.350(4) .
C14 C25 1.450(4) .
C25 C25 1.386(6) 12_566
C25 H25 0.9500 .
C26 C27 1.416(4) .
C26 C31 1.354(4) .
C9 H9 0.9500 .
C58 C59 1.437(5) .
C58 C64 1.504(4) .
C68 H68 0.9500 .
C68 C69 1.353(4) .
C17 H17 0.9500 .
C62 C61 1.428(5) .
C62 C63 1.478(4) .
C51 C56 1.338(4) .
C51 C52 1.402(4) .
C70 H70 0.9500 .
C70 C69 1.379(4) .
C69 C74 1.522(5) .
C27 H27 0.9500 .
C27 C28 1.404(5) .
C6 C5 1.475(5) .
C44 C45 1.429(4) .
C44 C49 1.533(5) .
C47 H47A 0.9800 .
C47 H47B 0.9800 .
C47 H47C 0.9800 .
C5 H5 0.9500 .
C5 C4 1.328(4) .
C45 H45 0.9500 .
C59 H59 0.9500 .
C59 C60 1.384(5) .
C4 H4 0.9500 .
C32 C33 1.398(5) .
C32 C37 1.382(5) .
C64 H64A 0.9800 .
C64 H64B 0.9800 .
C64 H64C 0.9800 .
C60 C61 1.278(5) .
C60 C65 1.582(5) .
C61 H61 0.9500 .
C56 H56 0.9500 .
C56 C55 1.455(6) .
C52 H52 0.9500 .
C52 C53 1.390(5) .
C33 C39 1.475(5) .
C33 C34 1.411(6) .
C48 H48A 0.9800 .
C48 H48B 0.9800 .
C48 H48C 0.9800 .
C63 H63A 0.9800 .
C63 H63B 0.9800 .
C63 H63C 0.9800 .
C29 H29 0.9500 .
C29 C28 1.341(5) .
C29 C30 1.340(5) .
C73 H73A 0.9800 .
C73 H73B 0.9800 .
C73 H73C 0.9800 .
C28 H28 0.9500 .
C31 H31 0.9500 .
C31 C30 1.433(5) .
C72 H72A 0.9800 .
C72 H72B 0.9800 .
C72 H72C 0.9800 .
C55 H55 0.9500 .
C55 C54 1.344(7) .
C53 H53 0.9500 .
C53 C54 1.341(7) .
C37 C38 1.482(6) .
C37 C36 1.470(6) .
C54 H54 0.9500 .
C74 H74A 0.9800 .
C74 H74B 0.9800 .
C74 H74C 0.9800 .
C30 H30 0.9500 .
C65 H65A 0.9800 .
C65 H65B 0.9800 .
C65 H65C 0.9800 .
C49 H49A 0.9800 .
C49 H49B 0.9800 .
C49 H49C 0.9800 .
C38 H38A 0.9800 .
C38 H38B 0.9800 .
C38 H38C 0.9800 .
C36 H36 0.9500 .
C36 C35 1.270(7) .
C39 H39A 0.9800 .
C39 H39B 0.9800 .
C39 H39C 0.9800 .
C35 C34 1.475(7) .
C35 C40 1.585(8) .
C34 H34 0.9500 .
C40 H40A 0.9800 .
C40 H40B 0.9800 .
C40 H40C 0.9800 .

loop_
_geom_torsion_atom_site_label_1
_geom_torsion_atom_site_label_2
_geom_torsion_atom_site_label_3
_geom_torsion_atom_site_label_4
_geom_torsion
_geom_torsion_site_symmetry_1
_geom_torsion_site_symmetry_4
S2 C11 C10 C9 0.1(4) . .
S2 C8 C7 C6 7.1(5) . .
S2 C8 C7 C32 -172.0(3) . .
S2 C8 C9 C10 1.5(4) . .
S3 C14 C15 C66 0.1(4) . .
S3 C14 C15 C16 179.1(2) . .
S3 C14 C25 C25 -1.3(4) . 12_566
S4 C24 C23 C22 -1.9(3) . .
S4 C24 C50 C50 163.31(9) . 4_775
S4 C24 C50 C51 -16.2(3) . .
N1 C3 C4 C5 1.5(4) . .
N1 C6 C5 C4 1.0(4) . .
N2 C19 C20 C57 173.4(3) . .
N2 C19 C20 C21 -1.7(5) . .
N2 C19 C18 C17 4.2(4) . .
N2 C16 C15 C66 162.0(3) . .
N2 C16 C15 C14 -17.0(5) . .
N2 C16 C17 C18 3.0(4) . .
C66 C67 C68 C69 1.8(5) . .
C66 C71 C70 C69 -1.2(5) . .
C2 C41 C46 C47 3.2(5) . .
C2 C41 C46 C45 -176.9(3) . .
C2 C41 C42 C43 175.6(3) . .
C2 C41 C42 C48 -3.3(4) . .
C2 C3 C4 C5 178.8(3) . .
C41 C2 C1 S1 -9.0(3) . .
C41 C2 C1 C13 174.8(3) . .
C41 C2 C3 N1 161.3(3) . .
C41 C2 C3 C4 -15.7(4) . .
C41 C46 C45 C44 1.3(5) . .
C41 C42 C43 C44 2.2(5) . .
C13 C13 C1 S1 6.9(4) 8_676 .
C13 C13 C1 C2 -176.5(3) 8_676 .
C46 C41 C42 C43 1.5(4) . .
C46 C41 C42 C48 -177.5(3) . .
C67 C66 C71 C70 -0.2(5) . .
C67 C66 C71 C72 -178.2(3) . .
C67 C66 C15 C16 104.0(3) . .
C67 C66 C15 C14 -76.9(4) . .
C67 C68 C69 C70 -3.1(6) . .
C67 C68 C69 C74 177.8(4) . .
C12 C12 C11 S2 149.53(11) 4_675 .
C12 C12 C11 C10 -25.4(4) 4_675 .
C12 C12 C26 C27 -62.5(3) 4_675 .
C12 C12 C26 C31 115.8(3) 4_675 .
C12 C11 C10 C9 175.3(3) . .
C12 C26 C27 C28 173.9(3) . .
C12 C26 C31 C30 -176.0(4) . .
C11 S2 C8 C7 179.6(3) . .
C11 S2 C8 C9 -1.2(2) . .
C11 C12 C26 C27 116.6(3) . .
C11 C12 C26 C31 -65.1(4) . .
C11 C10 C9 C8 -1.1(4) . .
C42 C41 C46 C47 176.9(3) . .
C42 C41 C46 C45 -3.2(5) . .
C42 C43 C44 C45 -4.0(5) . .
C42 C43 C44 C49 178.4(3) . .
C1 S1 C1 C2 -179.2(3) 8_676 .
C1 S1 C1 C13 -2.26(13) 8_676 .
C1 C2 C41 C46 -83.6(4) . .
C1 C2 C41 C42 102.3(3) . .
C1 C2 C3 N1 -19.5(4) . .
C1 C2 C3 C4 163.5(3) . .
C57 C20 C21 S4 -176.7(2) . .
C57 C20 C21 C22 7.5(5) . .
C57 C58 C59 C60 3.1(6) . .
C57 C62 C61 C60 1.1(6) . .
C19 N2 C16 C15 178.0(3) . .
C19 N2 C16 C17 -0.3(3) . .
C19 C20 C21 S4 -1.5(5) . .
C19 C20 C21 C22 -177.3(3) . .
C19 C18 C17 C16 -4.2(4) . .
C24 S4 C21 C22 -3.4(2) . .
C24 S4 C21 C20 -179.8(3) . .
C24 C50 C51 C56 -79.9(3) . .
C24 C50 C51 C52 106.5(3) . .
C23 C22 C21 S4 3.0(3) . .
C23 C22 C21 C20 179.4(3) . .
C23 C24 C50 C50 -12.9(4) . 4_775
C23 C24 C50 C51 167.5(3) . .
C20 C57 C58 C59 179.7(3) . .
C20 C57 C58 C64 3.3(5) . .
C20 C57 C62 C61 178.3(3) . .
C20 C57 C62 C63 1.9(5) . .
C20 C19 C18 C17 -178.9(3) . .
C8 S2 C11 C12 -175.4(2) . .
C8 S2 C11 C10 0.7(2) . .
C8 C7 C6 N1 0.6(5) . .
C8 C7 C6 C5 177.9(3) . .
C8 C7 C32 C33 98.6(4) . .
C8 C7 C32 C37 -85.5(4) . .
C71 C66 C67 C68 -0.1(5) . .
C71 C66 C67 C73 178.6(3) . .
C71 C66 C15 C16 -78.2(4) . .
C71 C66 C15 C14 100.9(4) . .
C71 C70 C69 C68 2.7(5) . .
C71 C70 C69 C74 -178.2(3) . .
C16 N2 C19 C20 -179.2(3) . .
C16 N2 C19 C18 -2.2(3) . .
C3 N1 C6 C7 177.5(3) . .
C3 N1 C6 C5 -0.1(4) . .
C3 C2 C41 C46 95.6(3) . .
C3 C2 C41 C42 -78.5(3) . .
C3 C2 C1 S1 171.8(2) . .
C3 C2 C1 C13 -4.4(5) . .
C50 C24 C23 C22 174.5(3) . .
C50 C50 C51 C56 100.5(3) 4_775 .
C50 C50 C51 C52 -73.1(3) 4_775 .
C50 C51 C56 C55 -175.9(3) . .
C50 C51 C52 C53 174.9(3) . .
C43 C44 C45 C46 2.2(5) . .
C7 C8 C9 C10 -179.4(3) . .
C7 C6 C5 C4 -176.5(3) . .
C7 C32 C33 C39 -5.6(6) . .
C7 C32 C33 C34 178.4(4) . .
C7 C32 C37 C38 -3.5(6) . .
C7 C32 C37 C36 -175.5(4) . .
C18 C19 C20 C57 -3.2(5) . .
C18 C19 C20 C21 -178.3(3) . .
C14 S3 C14 C15 175.7(3) 12_566 .
C14 S3 C14 C25 0.43(14) 12_566 .
C21 S4 C24 C23 3.1(2) . .
C21 S4 C24 C50 -174.0(2) . .
C21 C22 C23 C24 -0.7(4) . .
C15 C66 C67 C68 177.6(3) . .
C15 C66 C67 C73 -3.7(5) . .
C15 C66 C71 C70 -177.8(3) . .
C15 C66 C71 C72 4.1(5) . .
C15 C16 C17 C18 -175.3(3) . .
C15 C14 C25 C25 -176.1(3) . 12_566
C25 C14 C15 C66 174.4(3) . .
C25 C14 C15 C16 -6.6(5) . .
C26 C12 C11 S2 -29.5(3) . .
C26 C12 C11 C10 155.6(3) . .
C26 C27 C28 C29 4.0(5) . .
C26 C31 C30 C29 0.3(7) . .
C9 C8 C7 C6 -171.9(3) . .
C9 C8 C7 C32 9.1(5) . .
C58 C57 C20 C19 87.0(4) . .
C58 C57 C20 C21 -97.5(4) . .
C58 C57 C62 C61 0.4(5) . .
C58 C57 C62 C63 -176.1(3) . .
C58 C59 C60 C61 -1.9(6) . .
C58 C59 C60 C65 179.2(4) . .
C17 C16 C15 C66 -20.0(4) . .
C17 C16 C15 C14 161.0(3) . .
C62 C57 C20 C19 -91.0(4) . .
C62 C57 C20 C21 84.4(4) . .
C62 C57 C58 C59 -2.4(5) . .
C62 C57 C58 C64 -178.8(3) . .
C51 C56 C55 C54 5.7(6) . .
C51 C52 C53 C54 -3.7(6) . .
C27 C26 C31 C30 2.3(6) . .
C6 N1 C3 C2 -178.1(3) . .
C6 N1 C3 C4 -0.8(3) . .
C6 C7 C32 C33 -80.5(4) . .
C6 C7 C32 C37 95.3(4) . .
C6 C5 C4 C3 -1.4(4) . .
C47 C46 C45 C44 -178.8(3) . .
C59 C60 C61 C62 -0.3(7) . .
C32 C7 C6 N1 179.7(3) . .
C32 C7 C6 C5 -3.0(5) . .
C32 C33 C34 C35 -3.1(7) . .
C32 C37 C36 C35 -3.0(8) . .
C64 C58 C59 C60 179.7(4) . .
C56 C51 C52 C53 1.6(5) . .
C56 C55 C54 C53 -8.4(8) . .
C52 C51 C56 C55 -2.5(5) . .
C52 C53 C54 C55 7.3(7) . .
C33 C32 C37 C38 172.3(4) . .
C33 C32 C37 C36 0.3(6) . .
C48 C42 C43 C44 -178.8(3) . .
C63 C62 C61 C60 177.4(4) . .
C73 C67 C68 C69 -177.0(4) . .
C28 C29 C30 C31 -0.8(7) . .
C31 C26 C27 C28 -4.5(5) . .
C72 C71 C70 C69 176.9(3) . .
C37 C32 C33 C39 178.8(4) . .
C37 C32 C33 C34 2.8(7) . .
C37 C36 C35 C34 2.6(10) . .
C37 C36 C35 C40 179.9(5) . .
C30 C29 C28 C27 -1.3(6) . .
C65 C60 C61 C62 178.6(4) . .
C49 C44 C45 C46 179.7(3) . .
C38 C37 C36 C35 -175.4(6) . .
C36 C35 C34 C33 0.5(9) . .
C39 C33 C34 C35 -179.3(5) . .
C40 C35 C34 C33 -177.0(5) . .

loop_
_smtbx_masks_void_nr
_smtbx_masks_void_average_x
_smtbx_masks_void_average_y
_smtbx_masks_void_average_z
_smtbx_masks_void_volume
_smtbx_masks_void_count_electrons
1 0.000 0.000 0.167 63.9 0.3
2 0.000 0.000 0.500 63.9 0.3
3 0.000 0.000 0.833 63.9 0.3
4 -0.516 -0.634 -0.229 11509.5 34.2
5 0.132 0.566 0.167 11.6 0.0
6 0.434 0.566 0.833 11.6 0.0
7 0.434 0.868 0.500 11.6 0.0
8 0.566 0.132 0.500 11.6 0.0
9 0.566 0.434 0.833 11.6 0.0
10 0.868 0.434 0.167 11.6 0.0
